data_4303630
loop_
_publ_author_name
'Gabriel E. B\"uchel'
'Iryna N. Stepanenko'
'Michaela Hejl'
'Michael A. Jakupec'
'Vladimir B. Arion'
'Bernhard K. Keppler'

_publ_section_title
;
[OsIVCl5(Hazole)]- Complexes: Synthesis, Structure, Spectroscopic
Properties, and Antiproliferative Activity
;
_journal_name_full 'Inorganic Chemistry'
_journal_page_first 10737
_journal_page_last 10747
_journal_paper_doi 10.1021/ic901671j
_journal_volume 48
_journal_year 2009
_chemical_formula_moiety 'C16 H36 N, C3 H4 Cl5 N2 Os'
_chemical_formula_sum 'C19 H40 Cl5 N3 Os'
_chemical_formula_weight 677.99
_chemical_name_systematic
; 
tetrabutylammonium-pentachloridoimidazoleosmate(IV) 
;
_space_group_IT_number 14
_symmetry_cell_setting monoclinic
_symmetry_space_group_name_Hall '-P 2yn'
_symmetry_space_group_name_H-M 'P 1 21/n 1'
_atom_sites_solution_hydrogens geom
_atom_sites_solution_primary direct
_atom_sites_solution_secondary difmap
_audit_creation_method SHELXL-97
_cell_angle_alpha 90.00
_cell_angle_beta 109.892(3)
_cell_angle_gamma 90.00
_cell_formula_units_Z 4
_cell_length_a 10.7865(6)
_cell_length_b 19.3982(13)
_cell_length_c 13.3421(8)
_cell_measurement_reflns_used 1067
_cell_measurement_temperature 100(2)
_cell_measurement_theta_max 26.90
_cell_measurement_theta_min 3.41
_cell_volume 2625.1(3)
_computing_structure_refinement 'SHELXL-97 (Sheldrick, 1997)'
_computing_structure_solution 'SHELXS-97 (Sheldrick, 1990)'
_diffrn_ambient_temperature 100(2)
_diffrn_measured_fraction_theta_full 0.996
_diffrn_measured_fraction_theta_max 0.996
_diffrn_radiation_monochromator graphite
_diffrn_radiation_source 'fine-focus sealed tube'
_diffrn_radiation_type MoK\a
_diffrn_radiation_wavelength 0.71073
_diffrn_reflns_av_R_equivalents 0.0936
_diffrn_reflns_av_sigmaI/netI 0.0428
_diffrn_reflns_limit_h_max 13
_diffrn_reflns_limit_h_min -13
_diffrn_reflns_limit_k_max 23
_diffrn_reflns_limit_k_min -23
_diffrn_reflns_limit_l_max 16
_diffrn_reflns_limit_l_min -16
_diffrn_reflns_number 68843
_diffrn_reflns_theta_full 26.08
_diffrn_reflns_theta_max 26.08
_diffrn_reflns_theta_min 2.65
_exptl_absorpt_coefficient_mu 5.378
_exptl_absorpt_correction_T_max 0.8553
_exptl_absorpt_correction_T_min 0.6154
_exptl_absorpt_correction_type multi-scan
_exptl_absorpt_process_details SADABS
_exptl_crystal_colour yellow
_exptl_crystal_density_diffrn 1.715
_exptl_crystal_density_method 'not measured'
_exptl_crystal_description block
_exptl_crystal_F_000 1344
_exptl_crystal_size_max 0.10
_exptl_crystal_size_mid 0.07
_exptl_crystal_size_min 0.03
_refine_diff_density_max 2.171
_refine_diff_density_min -1.351
_refine_diff_density_rms 0.141
_refine_ls_extinction_method none
_refine_ls_goodness_of_fit_ref 1.008
_refine_ls_hydrogen_treatment constr
_refine_ls_matrix_type full
_refine_ls_number_parameters 253
_refine_ls_number_reflns 5189
_refine_ls_number_restraints 0
_refine_ls_restrained_S_all 1.008
_refine_ls_R_factor_all 0.0553
_refine_ls_R_factor_gt 0.0339
_refine_ls_shift/su_max 0.001
_refine_ls_shift/su_mean 0.000
_refine_ls_structure_factor_coef Fsqd
_refine_ls_weighting_details 'calc w=1/[\s^2^(Fo^2^)+(0.0383P)^2^+5.9900P] where P=(Fo^2^+2Fc^2^)/3'
_refine_ls_weighting_scheme calc
_refine_ls_wR_factor_gt 0.0722
_refine_ls_wR_factor_ref 0.0806
_reflns_number_gt 4043
_reflns_number_total 5189
_reflns_threshold_expression >2sigma(I)
_cod_data_source_file ic901671j_si_002_7.cif
_cod_data_source_block irst473
_cod_database_code 4303630

loop_
_symmetry_equiv_pos_as_xyz
'x, y, z'
'-x+1/2, y+1/2, -z+1/2'
'-x, -y, -z'
'x-1/2, -y-1/2, z-1/2'

loop_
_atom_site_label
_atom_site_type_symbol
_atom_site_fract_x
_atom_site_fract_y
_atom_site_fract_z
_atom_site_U_iso_or_equiv
_atom_site_adp_type
_atom_site_occupancy
_atom_site_symmetry_multiplicity
_atom_site_calc_flag
_atom_site_refinement_flags
_atom_site_disorder_assembly
_atom_site_disorder_group
Os1 Os 0.62999(2) 0.139253(12) 0.703969(17) 0.02184(8) Uani 1 1 d . . .
Cl1 Cl 0.75323(12) 0.23034(7) 0.66734(10) 0.0268(3) Uani 1 1 d . . .
Cl2 Cl 0.51827(13) 0.21882(8) 0.77306(11) 0.0289(3) Uani 1 1 d . . .
Cl3 Cl 0.50491(13) 0.04925(8) 0.73222(12) 0.0332(3) Uani 1 1 d . . .
Cl4 Cl 0.73881(12) 0.06204(7) 0.63027(11) 0.0276(3) Uani 1 1 d . . .
Cl5 Cl 0.78673(13) 0.12562(8) 0.87470(11) 0.0305(3) Uani 1 1 d . . .
N1 N 0.4887(4) 0.1538(2) 0.5537(4) 0.0256(11) Uani 1 1 d . . .
N2 N 0.3542(4) 0.2043(3) 0.4136(4) 0.0328(12) Uani 1 1 d . . .
H2 H 0.3087 0.2369 0.3709 0.039 Uiso 1 1 calc R . .
C1 C 0.4348(5) 0.2133(3) 0.5127(4) 0.0278(13) Uani 1 1 d . . .
H1 H 0.4515 0.2563 0.5491 0.033 Uiso 1 1 calc R . .
C2 C 0.3533(6) 0.1363(4) 0.3887(5) 0.0382(15) Uani 1 1 d . . .
H2A H 0.3042 0.1154 0.3227 0.046 Uiso 1 1 calc R . .
C3 C 0.4356(5) 0.1041(3) 0.4756(5) 0.0346(15) Uani 1 1 d . . .
H3 H 0.4539 0.0560 0.4823 0.042 Uiso 1 1 calc R . .
N3 N 0.1865(4) 0.1261(2) 0.8361(4) 0.0263(11) Uani 1 1 d . . .
C4 C 0.2410(6) 0.3876(3) 0.8667(5) 0.0337(14) Uani 1 1 d . . .
H4A H 0.1903 0.4284 0.8727 0.050 Uiso 1 1 calc R . .
H4B H 0.2605 0.3900 0.8002 0.050 Uiso 1 1 calc R . .
H4C H 0.3237 0.3861 0.9273 0.050 Uiso 1 1 calc R . .
C5 C 0.1620(6) 0.3238(3) 0.8665(5) 0.0314(14) Uani 1 1 d . . .
H5A H 0.0775 0.3267 0.8063 0.038 Uiso 1 1 calc R . .
H5B H 0.1412 0.3226 0.9332 0.038 Uiso 1 1 calc R . .
C6 C 0.2305(6) 0.2568(3) 0.8569(5) 0.0300(13) Uani 1 1 d . . .
H6A H 0.2472 0.2559 0.7884 0.036 Uiso 1 1 calc R . .
H6B H 0.3164 0.2536 0.9155 0.036 Uiso 1 1 calc R . .
C7 C 0.1445(5) 0.1961(3) 0.8623(5) 0.0298(14) Uani 1 1 d . . .
H7A H 0.1402 0.1942 0.9352 0.036 Uiso 1 1 calc R . .
H7B H 0.0541 0.2052 0.8128 0.036 Uiso 1 1 calc R . .
C8 C 0.0853(5) 0.0750(3) 0.8479(5) 0.0319(14) Uani 1 1 d . . .
H8A H 0.0833 0.0790 0.9213 0.038 Uiso 1 1 calc R . .
H8B H -0.0025 0.0891 0.7986 0.038 Uiso 1 1 calc R . .
C9 C 0.1054(6) 0.0005(3) 0.8273(5) 0.0367(15) Uani 1 1 d . . .
H9A H 0.1939 -0.0148 0.8735 0.044 Uiso 1 1 calc R . .
H9B H 0.0984 -0.0061 0.7520 0.044 Uiso 1 1 calc R . .
C10 C -0.0026(7) -0.0418(3) 0.8520(6) 0.0461(18) Uani 1 1 d . . .
H10A H 0.0065 -0.0354 0.9278 0.055 Uiso 1 1 calc R . .
H10B H -0.0905 -0.0244 0.8078 0.055 Uiso 1 1 calc R . .
C11 C 0.0066(7) -0.1155(4) 0.8308(6) 0.0485(18) Uani 1 1 d . . .
H11A H -0.0634 -0.1405 0.8467 0.073 Uiso 1 1 calc R . .
H11B H 0.0926 -0.1331 0.8759 0.073 Uiso 1 1 calc R . .
H11C H -0.0033 -0.1221 0.7556 0.073 Uiso 1 1 calc R . .
C12 C 0.5824(7) 0.1512(4) 1.0753(5) 0.0479(19) Uani 1 1 d . . .
H12A H 0.6750 0.1402 1.1144 0.072 Uiso 1 1 calc R . .
H12B H 0.5581 0.1936 1.1039 0.072 Uiso 1 1 calc R . .
H12C H 0.5701 0.1577 0.9996 0.072 Uiso 1 1 calc R . .
C13 C 0.4962(6) 0.0926(3) 1.0873(5) 0.0399(16) Uani 1 1 d . . .
H13A H 0.5096 0.0864 1.1639 0.048 Uiso 1 1 calc R . .
H13B H 0.5243 0.0496 1.0612 0.048 Uiso 1 1 calc R . .
C14 C 0.3482(6) 0.1043(4) 1.0263(4) 0.0369(15) Uani 1 1 d . . .
H14A H 0.2964 0.0657 1.0404 0.044 Uiso 1 1 calc R . .
H14B H 0.3189 0.1475 1.0510 0.044 Uiso 1 1 calc R . .
C15 C 0.3252(5) 0.1089(3) 0.9091(4) 0.0264(13) Uani 1 1 d . . .
H15A H 0.3504 0.0641 0.8859 0.032 Uiso 1 1 calc R . .
H15B H 0.3856 0.1442 0.8983 0.032 Uiso 1 1 calc R . .
C16 C 0.1931(5) 0.1241(3) 0.7233(4) 0.0262(13) Uani 1 1 d . . .
H16A H 0.2672 0.1538 0.7220 0.031 Uiso 1 1 calc R . .
H16B H 0.2144 0.0763 0.7086 0.031 Uiso 1 1 calc R . .
C17 C 0.0700(5) 0.1466(3) 0.6329(4) 0.0310(14) Uani 1 1 d . . .
H17A H 0.0435 0.1934 0.6474 0.037 Uiso 1 1 calc R . .
H17B H -0.0035 0.1145 0.6271 0.037 Uiso 1 1 calc R . .
C18 C 0.0994(6) 0.1467(3) 0.5288(5) 0.0356(15) Uani 1 1 d . . .
H18A H 0.0273 0.1711 0.4737 0.043 Uiso 1 1 calc R . .
H18B H 0.1818 0.1729 0.5396 0.043 Uiso 1 1 calc R . .
C19 C 0.1140(7) 0.0759(4) 0.4884(5) 0.0490(19) Uani 1 1 d . . .
H19A H 0.1331 0.0798 0.4219 0.073 Uiso 1 1 calc R . .
H19B H 0.0319 0.0501 0.4753 0.073 Uiso 1 1 calc R . .
H19C H 0.1865 0.0517 0.5418 0.073 Uiso 1 1 calc R . .

loop_
_atom_site_aniso_label
_atom_site_aniso_U_11
_atom_site_aniso_U_22
_atom_site_aniso_U_33
_atom_site_aniso_U_23
_atom_site_aniso_U_13
_atom_site_aniso_U_12
Os1 0.01330(11) 0.02573(13) 0.02662(12) 0.00114(10) 0.00695(8) -0.00099(9)
Cl1 0.0204(6) 0.0302(8) 0.0303(7) 0.0008(6) 0.0092(5) -0.0060(6)
Cl2 0.0243(7) 0.0306(8) 0.0360(7) 0.0005(6) 0.0158(6) 0.0013(6)
Cl3 0.0249(7) 0.0288(8) 0.0500(9) 0.0066(7) 0.0179(6) -0.0030(6)
Cl4 0.0200(6) 0.0289(8) 0.0345(7) -0.0033(6) 0.0101(5) 0.0013(6)
Cl5 0.0233(7) 0.0394(9) 0.0274(7) 0.0041(6) 0.0069(6) 0.0040(6)
N1 0.016(2) 0.029(3) 0.032(3) 0.004(2) 0.0082(19) -0.0024(19)
N2 0.021(2) 0.042(3) 0.033(3) 0.009(2) 0.005(2) 0.004(2)
C1 0.024(3) 0.032(4) 0.028(3) 0.001(3) 0.010(2) 0.002(3)
C2 0.026(3) 0.046(4) 0.036(3) -0.005(3) 0.002(3) -0.005(3)
C3 0.024(3) 0.028(4) 0.045(4) -0.006(3) 0.002(3) -0.005(3)
N3 0.018(2) 0.029(3) 0.034(3) 0.002(2) 0.011(2) 0.003(2)
C4 0.036(3) 0.031(4) 0.032(3) -0.002(3) 0.008(3) 0.002(3)
C5 0.029(3) 0.029(4) 0.037(3) 0.001(3) 0.012(3) 0.005(3)
C6 0.028(3) 0.030(4) 0.034(3) -0.003(3) 0.012(2) 0.000(3)
C7 0.024(3) 0.031(4) 0.036(3) -0.001(3) 0.012(3) 0.003(3)
C8 0.026(3) 0.031(4) 0.042(3) 0.004(3) 0.015(3) -0.003(3)
C9 0.041(4) 0.029(4) 0.042(3) -0.004(3) 0.016(3) -0.010(3)
C10 0.046(4) 0.035(4) 0.050(4) 0.005(3) 0.007(3) 0.006(3)
C11 0.046(4) 0.039(4) 0.049(4) -0.001(3) 0.000(3) -0.003(3)
C12 0.035(4) 0.065(5) 0.039(4) 0.009(3) 0.007(3) -0.009(3)
C13 0.049(4) 0.032(4) 0.028(3) 0.000(3) 0.000(3) -0.003(3)
C14 0.041(4) 0.037(4) 0.029(3) 0.001(3) 0.007(3) -0.002(3)
C15 0.022(3) 0.025(3) 0.029(3) 0.005(2) 0.005(2) 0.003(2)
C16 0.016(3) 0.033(4) 0.034(3) 0.000(2) 0.014(2) -0.005(2)
C17 0.022(3) 0.038(4) 0.035(3) 0.006(3) 0.011(2) 0.006(3)
C18 0.023(3) 0.050(4) 0.031(3) 0.005(3) 0.005(2) -0.007(3)
C19 0.042(4) 0.061(5) 0.043(4) 0.000(4) 0.015(3) 0.012(4)

loop_
_atom_type_symbol
_atom_type_description
_atom_type_scat_dispersion_real
_atom_type_scat_dispersion_imag
_atom_type_scat_source
C C 0.0033 0.0016 'International Tables Vol C Tables 4.2.6.8 and 6.1.1.4'
H H 0.0000 0.0000 'International Tables Vol C Tables 4.2.6.8 and 6.1.1.4'
N N 0.0061 0.0033 'International Tables Vol C Tables 4.2.6.8 and 6.1.1.4'
Cl Cl 0.1484 0.1585 'International Tables Vol C Tables 4.2.6.8 and 6.1.1.4'
Os Os -1.2165 7.6030 'International Tables Vol C Tables 4.2.6.8 and 6.1.1.4'

loop_
_geom_angle_atom_site_label_1
_geom_angle_atom_site_label_2
_geom_angle_atom_site_label_3
_geom_angle
_geom_angle_site_symmetry_1
_geom_angle_site_symmetry_3
_geom_angle_publ_flag
N1 Os1 Cl3 89.02(13) . . ?
N1 Os1 Cl4 89.42(13) . . ?
Cl3 Os1 Cl4 89.37(5) . . ?
N1 Os1 Cl2 89.04(13) . . ?
Cl3 Os1 Cl2 91.53(5) . . ?
Cl4 Os1 Cl2 178.20(5) . . ?
N1 Os1 Cl5 178.38(14) . . ?
Cl3 Os1 Cl5 91.40(5) . . ?
Cl4 Os1 Cl5 92.15(5) . . ?
Cl2 Os1 Cl5 89.39(5) . . ?
N1 Os1 Cl1 88.76(13) . . ?
Cl3 Os1 Cl1 177.58(5) . . ?
Cl4 Os1 Cl1 89.64(5) . . ?
Cl2 Os1 Cl1 89.40(5) . . ?
Cl5 Os1 Cl1 90.85(5) . . ?
C1 N1 C3 106.5(5) . . ?
C1 N1 Os1 126.2(4) . . ?
C3 N1 Os1 127.3(4) . . ?
C1 N2 C2 108.7(5) . . ?
C1 N2 H2 125.7 . . ?
C2 N2 H2 125.7 . . ?
N1 C1 N2 110.1(5) . . ?
N1 C1 H1 124.9 . . ?
N2 C1 H1 124.9 . . ?
C3 C2 N2 107.0(5) . . ?
C3 C2 H2A 126.5 . . ?
N2 C2 H2A 126.5 . . ?
C2 C3 N1 107.7(6) . . ?
C2 C3 H3 126.2 . . ?
N1 C3 H3 126.2 . . ?
C7 N3 C15 110.9(4) . . ?
C7 N3 C8 106.2(4) . . ?
C15 N3 C8 112.0(4) . . ?
C7 N3 C16 111.6(4) . . ?
C15 N3 C16 105.0(4) . . ?
C8 N3 C16 111.1(4) . . ?
C5 C4 H4A 109.5 . . ?
C5 C4 H4B 109.5 . . ?
H4A C4 H4B 109.5 . . ?
C5 C4 H4C 109.5 . . ?
H4A C4 H4C 109.5 . . ?
H4B C4 H4C 109.5 . . ?
C4 C5 C6 114.4(5) . . ?
C4 C5 H5A 108.7 . . ?
C6 C5 H5A 108.7 . . ?
C4 C5 H5B 108.7 . . ?
C6 C5 H5B 108.7 . . ?
H5A C5 H5B 107.6 . . ?
C7 C6 C5 109.7(5) . . ?
C7 C6 H6A 109.7 . . ?
C5 C6 H6A 109.7 . . ?
C7 C6 H6B 109.7 . . ?
C5 C6 H6B 109.7 . . ?
H6A C6 H6B 108.2 . . ?
N3 C7 C6 116.8(5) . . ?
N3 C7 H7A 108.1 . . ?
C6 C7 H7A 108.1 . . ?
N3 C7 H7B 108.1 . . ?
C6 C7 H7B 108.1 . . ?
H7A C7 H7B 107.3 . . ?
C9 C8 N3 117.1(5) . . ?
C9 C8 H8A 108.0 . . ?
N3 C8 H8A 108.0 . . ?
C9 C8 H8B 108.0 . . ?
N3 C8 H8B 108.0 . . ?
H8A C8 H8B 107.3 . . ?
C8 C9 C10 107.8(5) . . ?
C8 C9 H9A 110.1 . . ?
C10 C9 H9A 110.1 . . ?
C8 C9 H9B 110.1 . . ?
C10 C9 H9B 110.1 . . ?
H9A C9 H9B 108.5 . . ?
C11 C10 C9 111.7(6) . . ?
C11 C10 H10A 109.3 . . ?
C9 C10 H10A 109.3 . . ?
C11 C10 H10B 109.3 . . ?
C9 C10 H10B 109.3 . . ?
H10A C10 H10B 107.9 . . ?
C10 C11 H11A 109.5 . . ?
C10 C11 H11B 109.5 . . ?
H11A C11 H11B 109.5 . . ?
C10 C11 H11C 109.5 . . ?
H11A C11 H11C 109.5 . . ?
H11B C11 H11C 109.5 . . ?
C13 C12 H12A 109.5 . . ?
C13 C12 H12B 109.5 . . ?
H12A C12 H12B 109.5 . . ?
C13 C12 H12C 109.5 . . ?
H12A C12 H12C 109.5 . . ?
H12B C12 H12C 109.5 . . ?
C12 C13 C14 113.4(5) . . ?
C12 C13 H13A 108.9 . . ?
C14 C13 H13A 108.9 . . ?
C12 C13 H13B 108.9 . . ?
C14 C13 H13B 108.9 . . ?
H13A C13 H13B 107.7 . . ?
C15 C14 C13 109.4(5) . . ?
C15 C14 H14A 109.8 . . ?
C13 C14 H14A 109.8 . . ?
C15 C14 H14B 109.8 . . ?
C13 C14 H14B 109.8 . . ?
H14A C14 H14B 108.2 . . ?
C14 C15 N3 117.3(5) . . ?
C14 C15 H15A 108.0 . . ?
N3 C15 H15A 108.0 . . ?
C14 C15 H15B 108.0 . . ?
N3 C15 H15B 108.0 . . ?
H15A C15 H15B 107.2 . . ?
C17 C16 N3 116.9(4) . . ?
C17 C16 H16A 108.1 . . ?
N3 C16 H16A 108.1 . . ?
C17 C16 H16B 108.1 . . ?
N3 C16 H16B 108.1 . . ?
H16A C16 H16B 107.3 . . ?
C16 C17 C18 109.1(5) . . ?
C16 C17 H17A 109.9 . . ?
C18 C17 H17A 109.9 . . ?
C16 C17 H17B 109.9 . . ?
C18 C17 H17B 109.9 . . ?
H17A C17 H17B 108.3 . . ?
C19 C18 C17 113.8(6) . . ?
C19 C18 H18A 108.8 . . ?
C17 C18 H18A 108.8 . . ?
C19 C18 H18B 108.8 . . ?
C17 C18 H18B 108.8 . . ?
H18A C18 H18B 107.7 . . ?
C18 C19 H19A 109.5 . . ?
C18 C19 H19B 109.5 . . ?
H19A C19 H19B 109.5 . . ?
C18 C19 H19C 109.5 . . ?
H19A C19 H19C 109.5 . . ?
H19B C19 H19C 109.5 . . ?

loop_
_geom_bond_atom_site_label_1
_geom_bond_atom_site_label_2
_geom_bond_distance
_geom_bond_site_symmetry_2
_geom_bond_publ_flag
Os1 N1 2.084(4) . ?
Os1 Cl3 2.3144(14) . ?
Os1 Cl4 2.3181(14) . ?
Os1 Cl2 2.3324(14) . ?
Os1 Cl5 2.3445(13) . ?
Os1 Cl1 2.3601(14) . ?
N1 C1 1.324(7) . ?
N1 C3 1.393(7) . ?
N2 C1 1.324(7) . ?
N2 C2 1.359(8) . ?
N2 H2 0.8800 . ?
C1 H1 0.9500 . ?
C2 C3 1.350(8) . ?
C2 H2A 0.9500 . ?
C3 H3 0.9500 . ?
N3 C7 1.511(7) . ?
N3 C15 1.518(6) . ?
N3 C8 1.521(7) . ?
N3 C16 1.531(7) . ?
C4 C5 1.502(8) . ?
C4 H4A 0.9800 . ?
C4 H4B 0.9800 . ?
C4 H4C 0.9800 . ?
C5 C6 1.521(8) . ?
C5 H5A 0.9900 . ?
C5 H5B 0.9900 . ?
C6 C7 1.515(8) . ?
C6 H6A 0.9900 . ?
C6 H6B 0.9900 . ?
C7 H7A 0.9900 . ?
C7 H7B 0.9900 . ?
C8 C9 1.500(9) . ?
C8 H8A 0.9900 . ?
C8 H8B 0.9900 . ?
C9 C10 1.549(9) . ?
C9 H9A 0.9900 . ?
C9 H9B 0.9900 . ?
C10 C11 1.468(9) . ?
C10 H10A 0.9900 . ?
C10 H10B 0.9900 . ?
C11 H11A 0.9800 . ?
C11 H11B 0.9800 . ?
C11 H11C 0.9800 . ?
C12 C13 1.510(9) . ?
C12 H12A 0.9800 . ?
C12 H12B 0.9800 . ?
C12 H12C 0.9800 . ?
C13 C14 1.543(9) . ?
C13 H13A 0.9900 . ?
C13 H13B 0.9900 . ?
C14 C15 1.501(8) . ?
C14 H14A 0.9900 . ?
C14 H14B 0.9900 . ?
C15 H15A 0.9900 . ?
C15 H15B 0.9900 . ?
C16 C17 1.523(7) . ?
C16 H16A 0.9900 . ?
C16 H16B 0.9900 . ?
C17 C18 1.526(8) . ?
C17 H17A 0.9900 . ?
C17 H17B 0.9900 . ?
C18 C19 1.503(9) . ?
C18 H18A 0.9900 . ?
C18 H18B 0.9900 . ?
C19 H19A 0.9800 . ?
C19 H19B 0.9800 . ?
C19 H19C 0.9800 . ?

loop_
_geom_torsion_atom_site_label_1
_geom_torsion_atom_site_label_2
_geom_torsion_atom_site_label_3
_geom_torsion_atom_site_label_4
_geom_torsion
_geom_torsion_site_symmetry_1
_geom_torsion_site_symmetry_2
_geom_torsion_site_symmetry_3
_geom_torsion_site_symmetry_4
_geom_torsion_publ_flag
Cl3 Os1 N1 C1 131.7(5) . . . . ?
Cl4 Os1 N1 C1 -138.9(5) . . . . ?
Cl2 Os1 N1 C1 40.1(5) . . . . ?
Cl1 Os1 N1 C1 -49.3(5) . . . . ?
Cl3 Os1 N1 C3 -50.6(5) . . . . ?
Cl4 Os1 N1 C3 38.8(5) . . . . ?
Cl2 Os1 N1 C3 -142.2(5) . . . . ?
Cl1 Os1 N1 C3 128.4(5) . . . . ?
C3 N1 C1 N2 -1.5(6) . . . . ?
Os1 N1 C1 N2 176.6(4) . . . . ?
C2 N2 C1 N1 0.9(7) . . . . ?
C1 N2 C2 C3 0.1(7) . . . . ?
N2 C2 C3 N1 -1.0(7) . . . . ?
C1 N1 C3 C2 1.5(7) . . . . ?
Os1 N1 C3 C2 -176.5(4) . . . . ?
C4 C5 C6 C7 177.6(5) . . . . ?
C15 N3 C7 C6 57.7(6) . . . . ?
C8 N3 C7 C6 179.7(5) . . . . ?
C16 N3 C7 C6 -59.1(6) . . . . ?
C5 C6 C7 N3 170.3(5) . . . . ?
C7 N3 C8 C9 -179.3(5) . . . . ?
C15 N3 C8 C9 -58.0(7) . . . . ?
C16 N3 C8 C9 59.2(6) . . . . ?
N3 C8 C9 C10 175.9(5) . . . . ?
C8 C9 C10 C11 178.2(5) . . . . ?
C12 C13 C14 C15 62.6(7) . . . . ?
C13 C14 C15 N3 -175.2(5) . . . . ?
C7 N3 C15 C14 61.5(7) . . . . ?
C8 N3 C15 C14 -57.1(7) . . . . ?
C16 N3 C15 C14 -177.7(5) . . . . ?
C7 N3 C16 C17 -53.7(6) . . . . ?
C15 N3 C16 C17 -174.0(5) . . . . ?
C8 N3 C16 C17 64.6(6) . . . . ?
N3 C16 C17 C18 175.4(5) . . . . ?
C16 C17 C18 C19 71.2(7) . . . . ?
